data_7000931
loop_
_publ_author_name
'Albor\'es, Pablo'
'Rentschler, Eva'

_publ_section_title
;
 &#x201C;Structural and magnetic characterization of a 1D chain of
 [Co(II)2(\m-aqua)(\m-carboxylate)2] strung cores&#x201D;
;
_journal_issue 14
_journal_name_full 'Dalton Transactions'
_journal_page_first 2609
_journal_page_last 2615
_journal_paper_doi 10.1039/b820594a
_journal_year 2009
_chemical_formula_sum 'C232 H384 Co16 N32 O84'
_chemical_formula_weight 5908.59
_chemical_name_systematic
;
?
;
_space_group_IT_number 15
_symmetry_cell_setting monoclinic
_symmetry_space_group_name_Hall '-C 2yc'
_symmetry_space_group_name_H-M 'C 1 2/c 1'
_atom_sites_solution_hydrogens geom
_atom_sites_solution_primary direct
_atom_sites_solution_secondary difmap
_audit_creation_method SHELXL-97
_cell_angle_alpha 90.00
_cell_angle_beta 116.13(17)
_cell_angle_gamma 90.00
_cell_formula_units_Z 1
_cell_length_a 33.93(12)
_cell_length_b 13.31(5)
_cell_length_c 20.23(8)
_cell_measurement_temperature 173(2)
_cell_volume 8202(5)
_computing_structure_refinement 'SHELXL-97 (Sheldrick, 1997)'
_diffrn_ambient_temperature 173(2)
_diffrn_measured_fraction_theta_full 0.954
_diffrn_measured_fraction_theta_max 0.954
_diffrn_radiation_monochromator graphite
_diffrn_radiation_source 'fine-focus sealed tube'
_diffrn_radiation_type MoK\a
_diffrn_radiation_wavelength 0.71069
_diffrn_reflns_av_R_equivalents 0.1876
_diffrn_reflns_av_sigmaI/netI 0.1725
_diffrn_reflns_limit_h_max 43
_diffrn_reflns_limit_h_min -43
_diffrn_reflns_limit_k_max 17
_diffrn_reflns_limit_k_min -17
_diffrn_reflns_limit_l_max 25
_diffrn_reflns_limit_l_min -25
_diffrn_reflns_number 92006
_diffrn_reflns_theta_full 28.10
_diffrn_reflns_theta_max 28.10
_diffrn_reflns_theta_min 1.67
_exptl_absorpt_coefficient_mu 0.859
_exptl_absorpt_correction_T_max 0.9789
_exptl_absorpt_correction_T_min 0.8327
_exptl_absorpt_correction_type multi-scan
_exptl_absorpt_process_details
;
[c.f. r.h. blessing, acta cryst. (1995), a51, 33-38]
;
_exptl_crystal_density_diffrn 1.197
_exptl_crystal_density_method 'not measured'
_exptl_crystal_F_000 3104
_exptl_crystal_size_max 0.15
_exptl_crystal_size_mid 0.15
_exptl_crystal_size_min 0.04
_refine_diff_density_max 0.611
_refine_diff_density_min -0.312
_refine_diff_density_rms 0.065
_refine_ls_extinction_method none
_refine_ls_goodness_of_fit_ref 0.806
_refine_ls_hydrogen_treatment mixed
_refine_ls_matrix_type full
_refine_ls_number_parameters 453
_refine_ls_number_reflns 9552
_refine_ls_number_restraints 2
_refine_ls_restrained_S_all 0.806
_refine_ls_R_factor_all 0.1552
_refine_ls_R_factor_gt 0.0542
_refine_ls_shift/su_max 0.002
_refine_ls_shift/su_mean 0.000
_refine_ls_structure_factor_coef Fsqd
_refine_ls_weighting_details 'calc w=1/[\s^2^(Fo^2^)+(0.0490P)^2^+0.0000P] where P=(Fo^2^+2Fc^2^)/3'
_refine_ls_weighting_scheme calc
_refine_ls_wR_factor_gt 0.1047
_refine_ls_wR_factor_ref 0.1252
_reflns_number_gt 3920
_reflns_number_total 9552
_reflns_threshold_expression >2sigma(I)
_cod_data_source_file B820594A.txt
_cod_data_source_block pa_343_0m
_cod_original_cell_volume 8199(76)
_cod_database_code 7000931

loop_
_symmetry_equiv_pos_as_xyz
'x, y, z'
'-x, y, -z+1/2'
'x+1/2, y+1/2, z'
'-x+1/2, y+1/2, -z+1/2'
'-x, -y, -z'
'x, -y, z-1/2'
'-x+1/2, -y+1/2, -z'
'x+1/2, -y+1/2, z-1/2'

loop_
_atom_site_label
_atom_site_type_symbol
_atom_site_fract_x
_atom_site_fract_y
_atom_site_fract_z
_atom_site_U_iso_or_equiv
_atom_site_adp_type
_atom_site_occupancy
_atom_site_symmetry_multiplicity
_atom_site_calc_flag
_atom_site_refinement_flags
_atom_site_disorder_assembly
_atom_site_disorder_group
Co1 Co 0.667634(17) 0.19391(4) 0.00328(3) 0.04148(17) Uani 1 1 d . . .
Co2 Co 0.588765(16) 0.03235(4) 0.01423(3) 0.03829(17) Uani 1 1 d . . .
C28 C 0.72253(13) 0.0445(3) -0.0547(2) 0.0480(11) Uani 1 1 d . . .
H28 H 0.7018 -0.0049 -0.0608 0.058 Uiso 1 1 calc R . .
O2 O 0.57694(8) 0.17407(19) 0.03996(15) 0.0479(8) Uani 1 1 d . . .
O3 O 0.64817(9) 0.0046(2) 0.10337(16) 0.0564(8) Uani 1 1 d . . .
O4 O 0.61764(9) 0.0843(2) -0.05625(15) 0.0412(7) Uani 1 1 d D . .
N1 N 0.71665(10) 0.3111(2) 0.03883(18) 0.0428(9) Uani 1 1 d . . .
O5 O 0.69901(9) 0.1094(2) 0.09657(16) 0.0570(8) Uani 1 1 d . . .
N4 N 0.71928(10) 0.1338(2) -0.02593(18) 0.0411(8) Uani 1 1 d . . .
N2 N 0.51852(10) 0.0412(2) -0.06825(18) 0.0415(8) Uani 1 1 d . . .
O7 O 0.58039(9) 0.2062(2) -0.16672(15) 0.0524(8) Uani 1 1 d . . .
O8 O 0.64686(10) 0.2724(2) -0.09607(17) 0.0558(8) Uani 1 1 d . . .
O9 O 0.63592(10) -0.0988(2) -0.07765(19) 0.0688(10) Uani 1 1 d . . .
N3 N 0.55403(10) -0.0182(2) 0.07695(18) 0.0378(8) Uani 1 1 d . . .
O10 O 0.58964(10) -0.1121(2) -0.02416(19) 0.0651(9) Uani 1 1 d . . .
O11 O 0.62827(9) 0.27880(19) 0.03631(17) 0.0586(9) Uani 1 1 d . . .
C1 C 0.61060(15) 0.2713(3) -0.1541(3) 0.0440(11) Uani 1 1 d . . .
C2 C 0.74950(12) 0.2989(3) 0.0186(2) 0.0350(9) Uani 1 1 d . . .
C3 C 0.71430(13) 0.4015(3) 0.0677(2) 0.0505(12) Uani 1 1 d . . .
H3 H 0.6923 0.4133 0.0825 0.061 Uiso 1 1 calc R . .
C4 C 0.74451(13) 0.4771(3) 0.0754(2) 0.0521(12) Uani 1 1 d . . .
H4 H 0.7426 0.5399 0.0940 0.063 Uiso 1 1 calc R . .
C5 C 0.59269(13) 0.2601(3) 0.0412(2) 0.0421(11) Uani 1 1 d . A .
C6 C 0.48996(12) 0.0158(3) -0.0398(2) 0.0329(9) Uani 1 1 d . . .
C7 C 0.56529(16) 0.3517(3) 0.0449(3) 0.0601(13) Uani 1 1 d . . .
C8 C 0.50049(14) 0.0712(4) -0.1396(2) 0.0637(14) Uani 1 1 d . . .
H8 H 0.5189 0.0896 -0.1607 0.076 Uiso 1 1 calc R . .
C9 C 0.72547(14) -0.0262(4) 0.1845(3) 0.0673(14) Uani 1 1 d . . .
C10 C 0.60272(15) 0.3535(3) -0.2134(3) 0.0575(13) Uani 1 1 d . . .
C11 C 0.61532(15) -0.1502(3) -0.0481(3) 0.0613(13) Uani 1 1 d . . .
C12 C 0.68772(13) 0.0351(3) 0.1233(2) 0.0486(11) Uani 1 1 d . . .
C13 C 0.57102(13) -0.0478(3) 0.1478(2) 0.0539(12) Uani 1 1 d . . .
H13 H 0.6014 -0.0500 0.1750 0.065 Uiso 1 1 calc R . .
C14 C 0.45549(15) 0.0753(4) -0.1819(3) 0.0711(15) Uani 1 1 d . . .
H14 H 0.4433 0.0954 -0.2309 0.085 Uiso 1 1 calc R . .
C15 C 0.62133(19) -0.2663(3) -0.0414(3) 0.0830(17) Uani 1 1 d . . .
C16 C 0.6265(3) -0.2991(4) 0.0374(4) 0.189(4) Uani 1 1 d . . .
H16A H 0.6529 -0.2706 0.0747 0.283 Uiso 1 1 calc R . .
H16B H 0.6281 -0.3711 0.0412 0.283 Uiso 1 1 calc R . .
H16C H 0.6017 -0.2757 0.0440 0.283 Uiso 1 1 calc R . .
C17 C 0.6285(2) 0.4475(4) -0.1749(3) 0.129(3) Uani 1 1 d . . .
H17A H 0.6589 0.4305 -0.1472 0.193 Uiso 1 1 calc R . .
H17B H 0.6173 0.4735 -0.1424 0.193 Uiso 1 1 calc R . .
H17C H 0.6256 0.4974 -0.2111 0.193 Uiso 1 1 calc R . .
C18 C 0.70746(16) -0.1010(4) 0.2233(3) 0.0843(17) Uani 1 1 d . . .
H18A H 0.6877 -0.1473 0.1877 0.126 Uiso 1 1 calc R . .
H18B H 0.6921 -0.0646 0.2458 0.126 Uiso 1 1 calc R . .
H18C H 0.7314 -0.1374 0.2604 0.126 Uiso 1 1 calc R . .
C19 C 0.66303(18) -0.2993(4) -0.0512(4) 0.116(2) Uani 1 1 d . . .
H19A H 0.6889 -0.2723 -0.0117 0.173 Uiso 1 1 calc R . .
H19B H 0.6607 -0.2743 -0.0973 0.173 Uiso 1 1 calc R . .
H19C H 0.6648 -0.3713 -0.0507 0.173 Uiso 1 1 calc R . .
C20 C 0.75800(15) 0.0458(4) 0.2419(3) 0.106(2) Uani 1 1 d . . .
H20A H 0.7697 0.0913 0.2182 0.159 Uiso 1 1 calc R . .
H20B H 0.7815 0.0078 0.2787 0.159 Uiso 1 1 calc R . .
H20C H 0.7431 0.0832 0.2648 0.159 Uiso 1 1 calc R . .
C21 C 0.6253(2) 0.3179(4) -0.2623(3) 0.131(3) Uani 1 1 d . . .
H21A H 0.6560 0.3073 -0.2318 0.196 Uiso 1 1 calc R . .
H21B H 0.6216 0.3684 -0.2985 0.196 Uiso 1 1 calc R . .
H21C H 0.6120 0.2563 -0.2866 0.196 Uiso 1 1 calc R . .
C22 C 0.57953(19) -0.3084(4) -0.1042(5) 0.173(4) Uani 1 1 d . . .
H22A H 0.5812 -0.3804 -0.1045 0.260 Uiso 1 1 calc R . .
H22B H 0.5767 -0.2824 -0.1503 0.260 Uiso 1 1 calc R . .
H22C H 0.5544 -0.2887 -0.0971 0.260 Uiso 1 1 calc R . .
C24 C 0.74866(18) -0.0830(5) 0.1438(3) 0.123(2) Uani 1 1 d . . .
H24A H 0.7283 -0.1289 0.1087 0.184 Uiso 1 1 calc R . .
H24B H 0.7734 -0.1197 0.1789 0.184 Uiso 1 1 calc R . .
H24C H 0.7585 -0.0354 0.1187 0.184 Uiso 1 1 calc R . .
C26 C 0.55522(19) 0.3728(6) -0.2597(4) 0.197(5) Uani 1 1 d . . .
H26A H 0.5518 0.4240 -0.2952 0.295 Uiso 1 1 calc R . .
H26B H 0.5419 0.3948 -0.2289 0.295 Uiso 1 1 calc R . .
H26C H 0.5412 0.3121 -0.2846 0.295 Uiso 1 1 calc R . .
O1M O 0.66098(18) -0.1067(4) -0.1958(3) 0.166(2) Uani 1 1 d . . .
H1M H 0.6404 -0.0823 -0.1903 0.249 Uiso 1 1 calc R . .
C1M C 0.6454(2) -0.1772(5) -0.2509(3) 0.127(3) Uani 1 1 d . . .
H1M1 H 0.6628 -0.1763 -0.2775 0.190 Uiso 1 1 calc R . .
H1M2 H 0.6154 -0.1622 -0.2839 0.190 Uiso 1 1 calc R . .
H1M3 H 0.6470 -0.2426 -0.2298 0.190 Uiso 1 1 calc R . .
C23A C 0.5923(10) 0.4429(17) 0.067(2) 0.146(15) Uani 0.51(3) 1 d P A 1
H23A H 0.5748 0.4981 0.0701 0.219 Uiso 0.51(3) 1 calc PR A 1
H23B H 0.6032 0.4580 0.0321 0.219 Uiso 0.51(3) 1 calc PR A 1
H23C H 0.6165 0.4325 0.1149 0.219 Uiso 0.51(3) 1 calc PR A 1
C27A C 0.5475(8) 0.3265(14) 0.1043(12) 0.113(8) Uani 0.51(3) 1 d P A 1
H27A H 0.5295 0.2673 0.0894 0.169 Uiso 0.51(3) 1 calc PR A 1
H27B H 0.5304 0.3819 0.1078 0.169 Uiso 0.51(3) 1 calc PR A 1
H27C H 0.5719 0.3151 0.1514 0.169 Uiso 0.51(3) 1 calc PR A 1
C29A C 0.5267(10) 0.3597(19) -0.0303(10) 0.123(10) Uani 0.51(3) 1 d P A 1
H29A H 0.5104 0.2979 -0.0417 0.184 Uiso 0.51(3) 1 calc PR A 1
H29B H 0.5372 0.3724 -0.0665 0.184 Uiso 0.51(3) 1 calc PR A 1
H29C H 0.5080 0.4139 -0.0304 0.184 Uiso 0.51(3) 1 calc PR A 1
C23B C 0.5922(10) 0.425(2) 0.1048(13) 0.103(8) Uani 0.49(3) 1 d P A 2
H23D H 0.6176 0.4446 0.0986 0.155 Uiso 0.49(3) 1 calc PR A 2
H23E H 0.6014 0.3932 0.1519 0.155 Uiso 0.49(3) 1 calc PR A 2
H23F H 0.5748 0.4829 0.1019 0.155 Uiso 0.49(3) 1 calc PR A 2
C27B C 0.5227(9) 0.3232(14) 0.044(3) 0.169(19) Uani 0.49(3) 1 d P A 2
H27D H 0.5073 0.2778 0.0040 0.253 Uiso 0.49(3) 1 calc PR A 2
H27E H 0.5052 0.3824 0.0379 0.253 Uiso 0.49(3) 1 calc PR A 2
H27F H 0.5280 0.2910 0.0896 0.253 Uiso 0.49(3) 1 calc PR A 2
C29B C 0.5528(8) 0.4102(16) -0.0333(9) 0.088(6) Uani 0.49(3) 1 d P A 2
H29D H 0.5791 0.4353 -0.0341 0.132 Uiso 0.49(3) 1 calc PR A 2
H29E H 0.5334 0.4652 -0.0381 0.132 Uiso 0.49(3) 1 calc PR A 2
H29F H 0.5385 0.3642 -0.0735 0.132 Uiso 0.49(3) 1 calc PR A 2
O1WA O 0.5293(8) -0.0859(18) -0.2111(15) 0.198(10) Uani 0.25 1 d P B 1
O1WB O 0.4962(14) -0.1566(16) -0.2287(16) 0.198(10) Uani 0.25 1 d P C 2
H4WB H 0.627(3) 0.034(4) -0.071(5) 0.238 Uiso 1 1 d D . .
H4WA H 0.607(3) 0.113(6) -0.098(2) 0.238 Uiso 1 1 d D . .

loop_
_atom_site_aniso_label
_atom_site_aniso_U_11
_atom_site_aniso_U_22
_atom_site_aniso_U_33
_atom_site_aniso_U_23
_atom_site_aniso_U_13
_atom_site_aniso_U_12
Co1 0.0372(3) 0.0383(3) 0.0586(4) -0.0071(3) 0.0300(3) -0.0082(3)
Co2 0.0325(3) 0.0390(3) 0.0513(4) 0.0021(3) 0.0258(3) -0.0024(3)
C28 0.050(3) 0.037(3) 0.066(3) -0.007(2) 0.032(3) -0.011(2)
O2 0.0456(18) 0.0365(17) 0.077(2) -0.0032(15) 0.0404(17) -0.0049(14)
O3 0.0350(18) 0.065(2) 0.068(2) 0.0184(16) 0.0223(17) -0.0005(15)
O4 0.0417(18) 0.0391(17) 0.0526(19) -0.0072(14) 0.0297(15) -0.0116(13)
N1 0.038(2) 0.039(2) 0.059(2) -0.0111(18) 0.0282(19) -0.0049(17)
O5 0.0404(18) 0.067(2) 0.064(2) 0.0059(17) 0.0240(17) -0.0143(15)
N4 0.039(2) 0.0295(19) 0.060(2) -0.0059(17) 0.0274(19) -0.0063(16)
N2 0.036(2) 0.049(2) 0.045(2) 0.0072(18) 0.0218(18) -0.0060(17)
O7 0.0512(19) 0.0533(19) 0.0519(19) -0.0012(15) 0.0220(16) -0.0184(16)
O8 0.0447(19) 0.0513(19) 0.067(2) 0.0059(17) 0.0204(18) -0.0120(16)
O9 0.088(2) 0.0372(17) 0.121(3) -0.0151(18) 0.082(2) -0.0157(16)
N3 0.027(2) 0.042(2) 0.044(2) 0.0065(17) 0.0159(18) 0.0029(16)
O10 0.079(2) 0.0383(18) 0.114(3) -0.0067(18) 0.074(2) -0.0108(16)
O11 0.0488(19) 0.0462(18) 0.100(3) -0.0190(16) 0.0500(19) -0.0120(14)
C1 0.056(3) 0.037(3) 0.056(3) -0.004(2) 0.041(3) -0.001(2)
C2 0.033(2) 0.035(2) 0.038(3) 0.0026(19) 0.016(2) -0.001(2)
C3 0.043(3) 0.050(3) 0.069(3) -0.015(2) 0.034(3) -0.006(2)
C4 0.050(3) 0.041(3) 0.077(3) -0.018(2) 0.039(3) -0.006(2)
C5 0.040(3) 0.044(3) 0.051(3) -0.006(2) 0.028(2) 0.000(2)
C6 0.036(2) 0.027(2) 0.044(2) -0.0027(19) 0.024(2) -0.0046(18)
C7 0.056(3) 0.046(3) 0.092(4) -0.006(3) 0.044(3) 0.003(3)
C8 0.040(3) 0.105(4) 0.048(3) 0.014(3) 0.020(3) -0.014(3)
C9 0.030(3) 0.095(4) 0.068(4) 0.020(3) 0.014(3) 0.003(3)
C10 0.070(3) 0.046(3) 0.065(3) 0.008(3) 0.038(3) -0.004(3)
C11 0.068(3) 0.040(3) 0.091(4) -0.009(3) 0.048(3) -0.011(2)
C12 0.033(3) 0.062(3) 0.057(3) 0.004(3) 0.024(2) 0.004(2)
C13 0.026(2) 0.080(3) 0.050(3) 0.014(3) 0.012(2) -0.003(2)
C14 0.049(3) 0.119(4) 0.049(3) 0.029(3) 0.024(3) -0.008(3)
C15 0.110(5) 0.035(3) 0.134(5) -0.002(3) 0.081(4) -0.002(3)
C16 0.374(13) 0.060(4) 0.216(9) 0.048(5) 0.207(9) 0.027(6)
C17 0.197(7) 0.046(4) 0.133(6) 0.014(4) 0.064(6) -0.014(4)
C18 0.064(4) 0.084(4) 0.090(4) 0.030(3) 0.021(3) 0.006(3)
C19 0.119(5) 0.052(3) 0.208(7) 0.013(4) 0.101(5) 0.028(3)
C20 0.050(3) 0.161(6) 0.082(4) 0.029(4) 0.007(3) -0.037(4)
C21 0.217(8) 0.112(5) 0.123(6) 0.031(4) 0.130(6) 0.014(5)
C22 0.093(5) 0.070(4) 0.322(11) -0.091(6) 0.060(6) -0.037(4)
C24 0.094(5) 0.152(6) 0.141(6) 0.047(5) 0.069(5) 0.071(4)
C26 0.067(5) 0.216(9) 0.267(10) 0.199(8) 0.037(6) 0.023(5)
O1M 0.245(6) 0.152(4) 0.159(5) -0.078(4) 0.143(5) -0.107(4)
C1M 0.180(7) 0.099(5) 0.095(5) -0.029(4) 0.056(5) -0.036(5)
C23A 0.146(19) 0.056(11) 0.30(5) -0.089(19) 0.16(3) -0.019(11)
C27A 0.143(18) 0.094(10) 0.167(17) 0.030(12) 0.128(14) 0.073(12)
C29A 0.15(2) 0.097(15) 0.118(14) 0.005(12) 0.052(15) 0.062(15)
C23B 0.108(16) 0.112(15) 0.105(14) -0.048(11) 0.061(12) 0.013(12)
C27B 0.11(2) 0.075(10) 0.40(6) 0.07(2) 0.19(3) 0.036(12)
C29B 0.099(13) 0.061(11) 0.091(11) 0.010(9) 0.030(10) 0.038(9)
O1WA 0.21(2) 0.155(19) 0.17(2) -0.026(16) 0.027(18) 0.008(14)
O1WB 0.21(2) 0.155(19) 0.17(2) -0.026(16) 0.027(18) 0.008(14)

loop_
_atom_type_symbol
_atom_type_description
_atom_type_scat_dispersion_real
_atom_type_scat_dispersion_imag
_atom_type_scat_source
C C 0.0033 0.0016 'International Tables Vol C Tables 4.2.6.8 and 6.1.1.4'
H H 0.0000 0.0000 'International Tables Vol C Tables 4.2.6.8 and 6.1.1.4'
N N 0.0061 0.0033 'International Tables Vol C Tables 4.2.6.8 and 6.1.1.4'
O O 0.0106 0.0060 'International Tables Vol C Tables 4.2.6.8 and 6.1.1.4'
Co Co 0.3494 0.9721 'International Tables Vol C Tables 4.2.6.8 and 6.1.1.4'

loop_
_geom_angle_atom_site_label_1
_geom_angle_atom_site_label_2
_geom_angle_atom_site_label_3
_geom_angle
_geom_angle_site_symmetry_1
_geom_angle_site_symmetry_3
_geom_angle_publ_flag
O5 Co1 O11 98.6(3) . . ?
O5 Co1 O8 167.99(12) . . ?
O11 Co1 O8 92.6(3) . . ?
O5 Co1 O4 96.0(3) . . ?
O11 Co1 O4 95.1(3) . . ?
O8 Co1 O4 87.2(3) . . ?
O5 Co1 N1 94.5(3) . . ?
O11 Co1 N1 90.6(3) . . ?
O8 Co1 N1 81.0(3) . . ?
O4 Co1 N1 167.17(13) . . ?
O5 Co1 N4 84.1(3) . . ?
O11 Co1 N4 167.04(11) . . ?
O8 Co1 N4 84.0(2) . . ?
O4 Co1 N4 97.2(3) . . ?
N1 Co1 N4 76.5(3) . . ?
O2 Co2 O3 99.72(18) . . ?
O2 Co2 O10 170.36(13) . . ?
O3 Co2 O10 89.5(2) . . ?
O2 Co2 O4 94.0(2) . . ?
O3 Co2 O4 94.7(3) . . ?
O10 Co2 O4 87.9(2) . . ?
O2 Co2 N3 85.4(2) . . ?
O3 Co2 N3 90.4(3) . . ?
O10 Co2 N3 91.9(2) . . ?
O4 Co2 N3 174.95(12) . . ?
O2 Co2 N2 82.94(16) . . ?
O3 Co2 N2 167.10(12) . . ?
O10 Co2 N2 87.45(17) . . ?
O4 Co2 N2 97.7(3) . . ?
N3 Co2 N2 77.2(3) . . ?
N4 C28 C4 122.8(4) . 7_655 ?
C5 O2 Co2 135.7(3) . . ?
C12 O3 Co2 134.6(3) . . ?
Co1 O4 Co2 108.7(3) . . ?
C3 N1 C2 116.6(3) . . ?
C3 N1 Co1 127.0(3) . . ?
C2 N1 Co1 115.4(3) . . ?
C12 O5 Co1 133.8(3) . . ?
C2 N4 C28 115.1(4) 7_655 . ?
C2 N4 Co1 113.9(3) 7_655 . ?
C28 N4 Co1 130.8(3) . . ?
C8 N2 C6 116.7(4) . . ?
C8 N2 Co2 130.1(3) . . ?
C6 N2 Co2 113.2(4) . . ?
C1 O8 Co1 131.3(3) . . ?
C6 N3 C13 116.8(4) 5_655 . ?
C6 N3 Co2 114.8(4) 5_655 . ?
C13 N3 Co2 128.4(3) . . ?
C11 O10 Co2 129.4(3) . . ?
C5 O11 Co1 133.1(3) . . ?
O8 C1 O7 123.8(4) . . ?
O8 C1 C10 118.1(4) . . ?
O7 C1 C10 118.1(5) . . ?
N4 C2 N1 126.9(4) 7_655 . ?
N4 C2 C2 116.0(4) 7_655 7_655 ?
N1 C2 C2 117.1(4) . 7_655 ?
N1 C3 C4 120.6(4) . . ?
C28 C4 C3 117.9(4) 7_655 . ?
O2 C5 O11 125.7(4) . . ?
O2 C5 C7 117.1(4) . . ?
O11 C5 C7 117.1(4) . . ?
N3 C6 N2 125.2(4) 5_655 . ?
N3 C6 C6 118.2(4) 5_655 5_655 ?
N2 C6 C6 116.6(5) . 5_655 ?
C23A C7 C27B 133.2(12) . . ?
C23A C7 C23B 30.9(15) . . ?
C27B C7 C23B 114.6(15) . . ?
C23A C7 C29A 113.5(13) . . ?
C27B C7 C29A 66.4(11) . . ?
C23B C7 C29A 135.4(14) . . ?
C23A C7 C5 111.1(10) . . ?
C27B C7 C5 113.5(8) . . ?
C23B C7 C5 112.4(11) . . ?
C29A C7 C5 106.1(7) . . ?
C23A C7 C27A 109.3(12) . . ?
C27B C7 C27A 43.0(13) . . ?
C23B C7 C27A 80.1(11) . . ?
C29A C7 C27A 109.0(10) . . ?
C5 C7 C27A 107.7(7) . . ?
C23A C7 C29B 76.6(13) . . ?
C27B C7 C29B 105.8(13) . . ?
C23B C7 C29B 106.0(12) . . ?
C29A C7 C29B 41.8(9) . . ?
C5 C7 C29B 103.4(6) . . ?
C27A C7 C29B 143.1(8) . . ?
N2 C8 C14 121.8(4) . . ?
C20 C9 C18 109.3(5) . . ?
C20 C9 C24 109.9(5) . . ?
C18 C9 C24 111.0(5) . . ?
C20 C9 C12 109.8(5) . . ?
C18 C9 C12 111.6(4) . . ?
C24 C9 C12 105.2(5) . . ?
C26 C10 C17 113.5(5) . . ?
C26 C10 C1 112.1(4) . . ?
C17 C10 C1 108.4(5) . . ?
C26 C10 C21 110.5(6) . . ?
C17 C10 C21 103.9(5) . . ?
C1 C10 C21 108.0(4) . . ?
O10 C11 O9 124.2(5) . . ?
O10 C11 C15 116.6(4) . . ?
O9 C11 C15 119.2(4) . . ?
O5 C12 O3 125.7(4) . . ?
O5 C12 C9 116.7(4) . . ?
O3 C12 C9 117.5(4) . . ?
N3 C13 C14 122.2(4) . 5_655 ?
C8 C14 C13 117.2(5) . 5_655 ?
C22 C15 C11 104.6(5) . . ?
C22 C15 C19 110.3(6) . . ?
C11 C15 C19 110.9(4) . . ?
C22 C15 C16 112.7(6) . . ?
C11 C15 C16 108.3(4) . . ?
C19 C15 C16 110.0(6) . . ?

loop_
_geom_bond_atom_site_label_1
_geom_bond_atom_site_label_2
_geom_bond_distance
_geom_bond_site_symmetry_2
_geom_bond_publ_flag
Co1 O5 2.047(7) . ?
Co1 O11 2.072(5) . ?
Co1 O8 2.093(8) . ?
Co1 O4 2.157(6) . ?
Co1 N1 2.159(7) . ?
Co1 N4 2.229(7) . ?
Co2 O2 2.042(7) . ?
Co2 O3 2.061(8) . ?
Co2 O10 2.078(7) . ?
Co2 O4 2.168(6) . ?
Co2 N3 2.184(6) . ?
Co2 N2 2.231(9) . ?
C28 N4 1.349(6) . ?
C28 C4 1.387(6) 7_655 ?
O2 C5 1.258(6) . ?
O3 C12 1.285(6) . ?
N1 C3 1.355(6) . ?
N1 C2 1.355(6) . ?
O5 C12 1.265(6) . ?
N4 C2 1.344(6) 7_655 ?
N2 C8 1.356(7) . ?
N2 C6 1.369(6) . ?
O7 C1 1.279(6) . ?
O8 C1 1.272(6) . ?
O9 C11 1.297(6) . ?
N3 C6 1.343(7) 5_655 ?
N3 C13 1.346(7) . ?
O10 C11 1.274(6) . ?
O11 C5 1.278(6) . ?
C1 C10 1.558(7) . ?
C2 N4 1.344(6) 7_655 ?
C2 C2 1.512(8) 7_655 ?
C3 C4 1.394(6) . ?
C4 C28 1.387(6) 7_655 ?
C5 C7 1.554(7) . ?
C6 N3 1.343(7) 5_655 ?
C6 C6 1.507(9) 5_655 ?
C7 C23A 1.47(3) . ?
C7 C27B 1.487(17) . ?
C7 C23B 1.51(3) . ?
C7 C29A 1.512(19) . ?
C7 C27A 1.601(17) . ?
C7 C29B 1.64(2) . ?
C8 C14 1.384(7) . ?
C9 C20 1.534(8) . ?
C9 C18 1.549(7) . ?
C9 C24 1.562(8) . ?
C9 C12 1.563(7) . ?
C10 C26 1.487(8) . ?
C10 C17 1.528(8) . ?
C10 C21 1.566(8) . ?
C11 C15 1.555(8) . ?
C13 C14 1.403(6) 5_655 ?
C14 C13 1.403(6) 5_655 ?
C15 C22 1.534(9) . ?
C15 C19 1.576(8) . ?
C15 C16 1.586(10) . ?
O1M C1M 1.372(7) . ?
